data_2223464
loop_
_publ_author_name
'Zhang, Jian-Feng'
'Huang, Feng'
'Chen, Shu-Jiao'

_publ_section_title
;
 3-(3,5-Dimethyl-1<i>H</i>-pyrazol-1-yl)propanamide
;
_journal_coeditor_code LH2847
_journal_issue 10
_journal_name_full 'Acta Crystallographica Section E'
_journal_page_first o2442
_journal_paper_doi 10.1107/S160053680903342X
_journal_volume 65
_journal_year 2009
_chemical_formula_iupac 'C8 H13 N3 O'
_chemical_formula_moiety 'C8 H13 N3 O'
_chemical_formula_sum 'C8 H13 N3 O'
_chemical_formula_weight 167.21
_chemical_name_systematic
;
3-(3,5-Dimethyl-1<i>H</i>-pyrazol-1-yl)propanamide
;
_space_group_IT_number 43
_symmetry_cell_setting orthorhombic
_symmetry_space_group_name_Hall 'F 2 -2d'
_symmetry_space_group_name_H-M 'F d d 2'
_atom_sites_solution_hydrogens geom
_atom_sites_solution_primary direct
_atom_sites_solution_secondary difmap
_audit_creation_method SHELXL-97
_cell_angle_alpha 90.00
_cell_angle_beta 90.00
_cell_angle_gamma 90.00
_cell_formula_units_Z 16
_cell_length_a 14.452(5)
_cell_length_b 33.390(7)
_cell_length_c 7.4354(15)
_cell_measurement_reflns_used 4623
_cell_measurement_temperature 298(2)
_cell_measurement_theta_max 27.47
_cell_measurement_theta_min 3.07
_cell_volume 3588.0(16)
_computing_cell_refinement 'RAPID-AUTO (Rigaku, 1998)'
_computing_data_collection 'RAPID-AUTO (Rigaku, 1998)'
_computing_data_reduction 'CrystalStructure (Rigaku/MSC, 2004)'
_computing_molecular_graphics 'SHELXTL (Sheldrick, 2008)'
_computing_publication_material 'SHELXL97 (Sheldrick, 2008)'
_computing_structure_refinement 'SHELXL97 (Sheldrick, 2008)'
_computing_structure_solution 'SHELXS97 (Sheldrick, 2008)'
_diffrn_ambient_temperature 298(2)
_diffrn_detector_area_resol_mean 0
_diffrn_measured_fraction_theta_full 0.957
_diffrn_measured_fraction_theta_max 0.99
_diffrn_measurement_device_type 'Rigaku R-AXIS RAPID'
_diffrn_measurement_method \w
_diffrn_radiation_monochromator graphite
_diffrn_radiation_source 'fine-focus sealed tube'
_diffrn_radiation_type MoK\a
_diffrn_radiation_wavelength 0.71073
_diffrn_reflns_av_R_equivalents 0.0439
_diffrn_reflns_av_sigmaI/netI 0.0262
_diffrn_reflns_limit_h_max 18
_diffrn_reflns_limit_h_min -17
_diffrn_reflns_limit_k_max 43
_diffrn_reflns_limit_k_min -43
_diffrn_reflns_limit_l_max 8
_diffrn_reflns_limit_l_min -9
_diffrn_reflns_number 4623
_diffrn_reflns_theta_full 27.47
_diffrn_reflns_theta_max 27.47
_diffrn_reflns_theta_min 3.07
_diffrn_standards_decay_% 0
_diffrn_standards_interval_count image
_diffrn_standards_interval_time 0
_diffrn_standards_number 0
_exptl_absorpt_coefficient_mu 0.085
_exptl_absorpt_correction_T_max 0.970
_exptl_absorpt_correction_T_min 0.963
_exptl_absorpt_correction_type multi-scan
_exptl_absorpt_process_details '(ABSCOR; Higashi, 1995)'
_exptl_crystal_colour colorless
_exptl_crystal_density_diffrn 1.238
_exptl_crystal_density_method 'not measured'
_exptl_crystal_description block
_exptl_crystal_F_000 1440
_exptl_crystal_size_max 0.47
_exptl_crystal_size_mid 0.37
_exptl_crystal_size_min 0.36
_refine_diff_density_max 0.143
_refine_diff_density_min -0.189
_refine_ls_extinction_coef 0.0108(8)
_refine_ls_extinction_expression Fc^*^=kFc[1+0.001xFc^2^\l^3^/sin(2\q)]^-1/4^
_refine_ls_extinction_method 'SHELXTL'(Sheldrick, 2008)'
_refine_ls_goodness_of_fit_ref 1.136
_refine_ls_hydrogen_treatment constr
_refine_ls_matrix_type full
_refine_ls_number_parameters 112
_refine_ls_number_reflns 1067
_refine_ls_number_restraints 1
_refine_ls_restrained_S_all 1.136
_refine_ls_R_factor_all 0.0455
_refine_ls_R_factor_gt 0.0330
_refine_ls_shift/su_max 0.000
_refine_ls_shift/su_mean 0.000
_refine_ls_structure_factor_coef Fsqd
_refine_ls_weighting_details 'calc w=1/[\s^2^(Fo^2^)+(0.0446P)^2^+1.8694P] where P=(Fo^2^+2Fc^2^)/3'
_refine_ls_weighting_scheme calc
_refine_ls_wR_factor_gt 0.0807
_refine_ls_wR_factor_ref 0.0932
_reflns_number_gt 890
_reflns_number_total 1067
_reflns_threshold_expression I>2\s(I)
_cod_data_source_file lh2847.cif
_cod_data_source_block I
_cod_depositor_comments
;
The following automatic conversions were performed:
'_symmetry_cell_setting' value 'Orthorhombic' changed to 'orthorhombic'
according to '/home/saulius/struct/CIF-dictionaries/cif_core.dic'
dictionary named 'cif_core.dic' version 2.4.1 from 2010-06-29.

Automatic conversion script
Id: cif_fix_enum 1527 2010-12-29 10:47:43Z saulius 

The following automatic conversions were performed:

'_symmetry_cell_setting' value 'Orthorhombic' changed to
'orthorhombic' according to
/home/saulius/struct/CIF-dictionaries/cif_core.dic dictionary named
'cif_core.dic' version 2.4.1 from 2010-06-29.

Automatic conversion script
Id: cif_fix_values 1715 2011-07-08 13:25:40Z adriana 
;
_cod_database_code 2223464
_cod_database_fobs_code 2223464

loop_
_symmetry_equiv_pos_as_xyz
'x, y, z'
'-x, -y, z'
'-x+1/4, y+1/4, z+1/4'
'x+1/4, -y+1/4, z+1/4'
'x, y+1/2, z+1/2'
'-x, -y+1/2, z+1/2'
'-x+1/4, y+3/4, z+3/4'
'x+1/4, -y+3/4, z+3/4'
'x+1/2, y, z+1/2'
'-x+1/2, -y, z+1/2'
'-x+3/4, y+1/4, z+3/4'
'x+3/4, -y+1/4, z+3/4'
'x+1/2, y+1/2, z'
'-x+1/2, -y+1/2, z'
'-x+3/4, y+3/4, z+1/4'
'x+3/4, -y+3/4, z+1/4'

loop_
_atom_site_type_symbol
_atom_site_label
_atom_site_fract_x
_atom_site_fract_y
_atom_site_fract_z
_atom_site_U_iso_or_equiv
_atom_site_adp_type
_atom_site_calc_flag
_atom_site_refinement_flags
_atom_site_occupancy
_atom_site_disorder_assembly
_atom_site_disorder_group
O O1 0.02008(12) 0.12376(4) 0.3335(3) 0.0530(5) Uani d . 1 . .
N N1 -0.08464(14) 0.07777(6) 0.2532(4) 0.0530(6) Uani d . 1 . .
H H1A -0.1185 0.0952 0.1991 0.064 Uiso d R 1 . .
H H1B -0.1013 0.0530 0.2556 0.064 Uiso d R 1 . .
N N2 0.15555(13) 0.04420(5) 0.1786(2) 0.0364(5) Uani d . 1 . .
N N3 0.12698(13) 0.00771(5) 0.1195(3) 0.0413(5) Uani d . 1 . .
C C1 -0.00707(15) 0.08880(6) 0.3326(3) 0.0380(5) Uani d . 1 . .
C C2 0.04624(16) 0.05620(6) 0.4265(3) 0.0435(6) Uani d . 1 . .
H H2A 0.0163 0.0307 0.4032 0.052 Uiso calc R 1 . .
H H2B 0.0441 0.0609 0.5551 0.052 Uiso calc R 1 . .
C C3 0.14666(15) 0.05349(7) 0.3680(3) 0.0391(5) Uani d . 1 . .
H H3B 0.1771 0.0788 0.3924 0.047 Uiso calc R 1 . .
H H3A 0.1775 0.0329 0.4379 0.047 Uiso calc R 1 . .
C C4 0.2226(2) 0.10885(7) 0.0702(5) 0.0622(8) Uani d . 1 . .
H H4B 0.2746 0.1082 0.1504 0.093 Uiso calc R 1 . .
H H4C 0.1747 0.1253 0.1210 0.093 Uiso calc R 1 . .
H H4A 0.2414 0.1198 -0.0434 0.093 Uiso calc R 1 . .
C C5 0.18687(15) 0.06742(6) 0.0435(3) 0.0422(5) Uani d . 1 . .
C C6 0.17798(19) 0.04516(8) -0.1109(4) 0.0505(6) Uani d . 1 . .
H H6A 0.1938 0.0529 -0.2270 0.061 Uiso calc R 1 . .
C C7 0.14038(16) 0.00856(7) -0.0582(3) 0.0438(6) Uani d . 1 . .
C C8 0.1147(2) -0.02660(9) -0.1705(5) 0.0628(8) Uani d . 1 . .
H H8A 0.1465 -0.0499 -0.1274 0.094 Uiso calc R 1 . .
H H8B 0.1319 -0.0217 -0.2932 0.094 Uiso calc R 1 . .
H H8C 0.0491 -0.0309 -0.1634 0.094 Uiso calc R 1 . .

loop_
_atom_site_aniso_label
_atom_site_aniso_U_11
_atom_site_aniso_U_22
_atom_site_aniso_U_33
_atom_site_aniso_U_12
_atom_site_aniso_U_13
_atom_site_aniso_U_23
O1 0.0548(10) 0.0323(7) 0.0719(13) -0.0018(6) -0.0196(10) -0.0002(8)
N1 0.0488(10) 0.0381(9) 0.0720(16) -0.0038(8) -0.0163(12) 0.0039(11)
N2 0.0386(10) 0.0338(10) 0.0369(10) 0.0008(7) -0.0009(9) -0.0020(8)
N3 0.0410(10) 0.0342(9) 0.0486(12) 0.0007(7) -0.0011(10) -0.0057(8)
C1 0.0391(11) 0.0335(9) 0.0415(12) 0.0025(8) 0.0025(10) -0.0037(9)
C2 0.0473(13) 0.0385(11) 0.0447(13) 0.0024(9) 0.0045(11) 0.0049(10)
C3 0.0419(12) 0.0367(10) 0.0387(12) 0.0061(9) -0.0027(11) -0.0005(9)
C4 0.0787(19) 0.0442(13) 0.0636(18) -0.0134(12) 0.0057(17) 0.0057(13)
C5 0.0425(11) 0.0419(10) 0.0422(13) -0.0005(9) 0.0004(12) 0.0018(10)
C6 0.0521(14) 0.0604(16) 0.0390(12) -0.0001(11) 0.0008(12) 0.0009(11)
C7 0.0365(11) 0.0509(14) 0.0441(13) 0.0051(9) -0.0047(11) -0.0113(11)
C8 0.0568(15) 0.0671(16) 0.0645(19) 0.0018(12) -0.0065(15) -0.0243(15)

loop_
_atom_type_symbol
_atom_type_description
_atom_type_scat_dispersion_real
_atom_type_scat_dispersion_imag
_atom_type_scat_source
C C 0.0033 0.0016 'International Tables Vol C Tables 4.2.6.8 and 6.1.1.4'
H H 0.0000 0.0000 'International Tables Vol C Tables 4.2.6.8 and 6.1.1.4'
N N 0.0061 0.0033 'International Tables Vol C Tables 4.2.6.8 and 6.1.1.4'
O O 0.0106 0.0060 'International Tables Vol C Tables 4.2.6.8 and 6.1.1.4'

loop_
_geom_angle_atom_site_label_1
_geom_angle_atom_site_label_2
_geom_angle_atom_site_label_3
_geom_angle_site_symmetry_1
_geom_angle_site_symmetry_3
_geom_angle
_geom_angle_publ_flag
C1 N1 H1A . . 120.2 ?
C1 N1 H1B . . 119.8 ?
H1A N1 H1B . . 120.0 ?
C5 N2 N3 . . 112.13(18) ?
C5 N2 C3 . . 129.18(18) ?
N3 N2 C3 . . 118.66(18) ?
C7 N3 N2 . . 104.88(19) ?
O1 C1 N1 . . 122.5(2) ?
O1 C1 C2 . . 121.3(2) ?
N1 C1 C2 . . 116.14(18) ?
C1 C2 C3 . . 113.56(19) ?
C1 C2 H2A . . 108.9 ?
C3 C2 H2A . . 108.9 ?
C1 C2 H2B . . 108.9 ?
C3 C2 H2B . . 108.9 ?
H2A C2 H2B . . 107.7 ?
N2 C3 C2 . . 112.11(19) ?
N2 C3 H3B . . 109.2 ?
C2 C3 H3B . . 109.2 ?
N2 C3 H3A . . 109.2 ?
C2 C3 H3A . . 109.2 ?
H3B C3 H3A . . 107.9 ?
C5 C4 H4B . . 109.5 ?
C5 C4 H4C . . 109.5 ?
H4B C4 H4C . . 109.5 ?
C5 C4 H4A . . 109.5 ?
H4B C4 H4A . . 109.5 ?
H4C C4 H4A . . 109.5 ?
N2 C5 C6 . . 106.28(19) ?
N2 C5 C4 . . 123.4(2) ?
C6 C5 C4 . . 130.3(2) ?
C5 C6 C7 . . 106.0(2) ?
C5 C6 H6A . . 127.0 ?
C7 C6 H6A . . 127.0 ?
N3 C7 C6 . . 110.7(2) ?
N3 C7 C8 . . 120.2(2) ?
C6 C7 C8 . . 129.1(3) ?
C7 C8 H8A . . 109.5 ?
C7 C8 H8B . . 109.5 ?
H8A C8 H8B . . 109.5 ?
C7 C8 H8C . . 109.5 ?
H8A C8 H8C . . 109.5 ?
H8B C8 H8C . . 109.5 ?

loop_
_geom_bond_atom_site_label_1
_geom_bond_atom_site_label_2
_geom_bond_site_symmetry_2
_geom_bond_distance
_geom_bond_publ_flag
O1 C1 . 1.232(2) ?
N1 C1 . 1.320(3) ?
N1 H1A . 0.8598 ?
N1 H1B . 0.8603 ?
N2 C5 . 1.347(3) ?
N2 N3 . 1.359(3) ?
N2 C3 . 1.448(3) ?
N3 C7 . 1.335(3) ?
C1 C2 . 1.505(3) ?
C2 C3 . 1.518(3) ?
C2 H2A . 0.9700 ?
C2 H2B . 0.9700 ?
C3 H3B . 0.9700 ?
C3 H3A . 0.9700 ?
C4 C5 . 1.490(3) ?
C4 H4B . 0.9600 ?
C4 H4C . 0.9600 ?
C4 H4A . 0.9600 ?
C5 C6 . 1.373(4) ?
C6 C7 . 1.394(4) ?
C6 H6A . 0.9300 ?
C7 C8 . 1.488(4) ?
C8 H8A . 0.9600 ?
C8 H8B . 0.9600 ?
C8 H8C . 0.9600 ?

loop_
_geom_hbond_atom_site_label_D
_geom_hbond_atom_site_label_H
_geom_hbond_atom_site_label_A
_geom_hbond_site_symmetry_A
_geom_hbond_distance_DH
_geom_hbond_distance_HA
_geom_hbond_distance_DA
_geom_hbond_angle_DHA
_geom_hbond_publ_flag
N1 H1A O1 12_454 0.86 2.10 2.936(3) 164 y
N1 H1B N3 2_555 0.86 2.30 3.084(3) 152 y
C3 H3B O1 4_555 0.97 2.52 3.413(3) 154 y

loop_
_cod_related_entry_id
_cod_related_entry_database
_cod_related_entry_code
1 ChemSpider 671030
